data_8101987
loop_
_publ_author_name
'Steiner, G.'
'Wurst, K.'
'Bildstein, B.'
'Kopacka, H.'

_publ_section_title
;
Crystal structure of dichlorobis[N-(2,6-diisopropyl-phenyl)benzimidimidazolide]
palladium(II), PdCl~2~(C~22~H~25~N~3~)~2~
;
_journal_issue 3
_journal_name_full 'Zeitschrift f\"ur Kristallographie - New Crystal Structures'
_journal_page_first 301
_journal_page_last 302
_journal_volume 221
_journal_year 2006
_chemical_formula_structural PdCl2(C22H25N3)2
_chemical_formula_sum 'C44 H50 Cl2 N6 Pd'
_chemical_formula_weight 840.20
_chemical_name_systematic
; 
dichlorobis[N-(2,6-diisopropylphenyl)benzimidimidazolide]palladium(II)
;
_space_group_IT_number 14
_symmetry_cell_setting monoclinic
_symmetry_space_group_name_Hall '-P 2ybc'
_symmetry_space_group_name_H-M 'P 1 21/c 1'
_atom_sites_solution_hydrogens geom
_atom_sites_solution_primary direct
_atom_sites_solution_secondary difmap
_audit_creation_method SHELXL-97
_cell_angle_alpha 90.00
_cell_angle_beta 101.365(2)
_cell_angle_gamma 90.00
_cell_formula_units_Z 2
_cell_length_a 8.9983(2)
_cell_length_b 12.9387(3)
_cell_length_c 18.6706(4)
_cell_measurement_reflns_used 14471
_cell_measurement_temperature 233(2)
_cell_measurement_theta_max 25.0
_cell_measurement_theta_min 1.0
_cell_volume 2131.13(8)
_computing_cell_refinement 'SCALEPACK (Otwinowski & Minor, 1997)'
_computing_data_collection 'COLLECT (Nonius, 1998)'
_computing_data_reduction
;
 DENZO (Otwinowski & Minor, 1997) and SCALEPACK 
;
_computing_molecular_graphics 'SHELXTL (Sheldrick, 1997) [7]'
_computing_publication_material SHELXL97
_computing_structure_refinement 'SHELXL97 (Sheldrick, 1997) [6]'
_computing_structure_solution 'SHELXS97 (Sheldrick, 1997) [5]'
_diffrn_ambient_temperature 233(2)
_diffrn_measured_fraction_theta_full 0.999
_diffrn_measured_fraction_theta_max 0.999
_diffrn_measurement_device_type 'Nonius KappaCCD'
_diffrn_measurement_method phi/omega
_diffrn_radiation_monochromator graphite
_diffrn_radiation_source 'fine-focus sealed tube'
_diffrn_radiation_type MoK\a
_diffrn_radiation_wavelength 0.71073
_diffrn_reflns_av_R_equivalents 0.0247
_diffrn_reflns_av_sigmaI/netI 0.0236
_diffrn_reflns_limit_h_max 10
_diffrn_reflns_limit_h_min 0
_diffrn_reflns_limit_k_max 15
_diffrn_reflns_limit_k_min -15
_diffrn_reflns_limit_l_max 21
_diffrn_reflns_limit_l_min -22
_diffrn_reflns_number 13239
_diffrn_reflns_theta_full 25.00
_diffrn_reflns_theta_max 25.00
_diffrn_reflns_theta_min 2.23
_diffrn_standards_decay_% 0
_exptl_absorpt_coefficient_mu 0.598
_exptl_absorpt_correction_type none
_exptl_crystal_colour colorless
_exptl_crystal_density_diffrn 1.309
_exptl_crystal_density_method 'not measured'
_exptl_crystal_description prism
_exptl_crystal_F_000 872
_exptl_crystal_size_max 0.3
_exptl_crystal_size_mid 0.3
_exptl_crystal_size_min 0.1
_refine_diff_density_max 0.401
_refine_diff_density_min -0.483
_refine_diff_density_rms 0.052
_refine_ls_extinction_coef 0.0033(5)
_refine_ls_extinction_expression Fc^*^=kFc[1+0.001xFc^2^\l^3^/sin(2\q)]^-1/4^
_refine_ls_extinction_method SHELXL
_refine_ls_goodness_of_fit_ref 1.082
_refine_ls_hydrogen_treatment constr
_refine_ls_matrix_type full
_refine_ls_number_parameters 240
_refine_ls_number_reflns 3764
_refine_ls_number_restraints 0
_refine_ls_restrained_S_all 1.082
_refine_ls_R_factor_all 0.0329
_refine_ls_R_factor_gt 0.0268
_refine_ls_shift/su_max 0.000
_refine_ls_shift/su_mean 0.000
_refine_ls_structure_factor_coef Fsqd
_refine_ls_weighting_details 'calc w=1/[\s^2^(Fo^2^)+(0.0358P)^2^+1.0630P] where P=(Fo^2^+2Fc^2^)/3'
_refine_ls_weighting_scheme calc
_refine_ls_wR_factor_gt 0.0689
_refine_ls_wR_factor_ref 0.0717
_reflns_number_gt 3293
_reflns_number_total 3764
_reflns_threshold_expression >2sigma(I)
_cod_data_source_file 1267-1798.cff
_cod_data_source_block pd
_cod_original_cell_volume 2131.1(2)
_cod_original_sg_symbol_H-M P12(1)/c1
_cod_database_code 8101987

loop_
_symmetry_equiv_pos_as_xyz
'x, y, z'
'-x, y+1/2, -z+1/2'
'-x, -y, -z'
'x, -y-1/2, z-1/2'

loop_
_atom_site_label
_atom_site_type_symbol
_atom_site_fract_x
_atom_site_fract_y
_atom_site_fract_z
_atom_site_U_iso_or_equiv
_atom_site_adp_type
_atom_site_occupancy
_atom_site_symmetry_multiplicity
_atom_site_Wyckoff_symbol
_atom_site_calc_flag
_atom_site_refinement_flags
_atom_site_disorder_assembly
_atom_site_disorder_group
Pd1 Pd 0.5000 0.0000 0.0000 0.02402(10) Uani 1 2 b d S . .
Cl1 Cl 0.60557(7) 0.16303(4) 0.01062(3) 0.04331(16) Uani 1 4 e d . . .
N1 N 0.22440(19) 0.28084(13) -0.20789(9) 0.0313(4) Uani 1 4 e d . . .
N2 N 0.15374(18) 0.16045(13) -0.13425(9) 0.0289(4) Uani 1 4 e d . . .
N3 N 0.30651(18) 0.05565(13) -0.06199(9) 0.0282(4) Uani 1 4 e d . . .
C1 C 0.1140(2) 0.24763(15) -0.18215(10) 0.0283(4) Uani 1 4 e d . . .
C2 C -0.0429(2) 0.28686(15) -0.19154(11) 0.0286(4) Uani 1 4 e d . . .
C3 C -0.1152(2) 0.32605(17) -0.25937(12) 0.0361(5) Uani 1 4 e d . . .
H3 H -0.0654 0.3246 -0.2991 0.043 Uiso 1 4 e calc . . .
C4 C -0.2596(3) 0.3669(2) -0.26812(14) 0.0473(6) Uani 1 4 e d . . .
H4 H -0.3080 0.3922 -0.3140 0.057 Uiso 1 4 e calc . . .
C5 C -0.3330(3) 0.3708(2) -0.21002(15) 0.0512(7) Uani 1 4 e d . . .
H5 H -0.4309 0.3990 -0.2162 0.061 Uiso 1 4 e calc . . .
C6 C -0.2622(3) 0.3330(2) -0.14244(14) 0.0485(6) Uani 1 4 e d . . .
H6 H -0.3120 0.3363 -0.1027 0.058 Uiso 1 4 e calc . . .
C7 C -0.1186(2) 0.29053(18) -0.13310(12) 0.0385(5) Uani 1 4 e d . . .
H7 H -0.0719 0.2641 -0.0873 0.046 Uiso 1 4 e calc . . .
C8 C 0.2327(2) 0.37228(16) -0.24849(11) 0.0287(4) Uani 1 4 e d . A .
C9 C 0.2484(2) 0.46899(18) -0.21359(12) 0.0341(5) Uani 1 4 e d . . .
C10 C 0.2937(2) 0.55195(18) -0.25258(13) 0.0396(5) Uani 1 4 e d . A .
H10 H 0.3059 0.6176 -0.2306 0.047 Uiso 1 4 e calc . . .
C11 C 0.3206(3) 0.53997(19) -0.32209(14) 0.0423(6) Uani 1 4 e d . . .
H11 H 0.3558 0.5961 -0.3461 0.051 Uiso 1 4 e calc . . .
C12 C 0.2960(2) 0.44537(19) -0.35653(12) 0.0389(5) Uani 1 4 e d . A .
H12 H 0.3097 0.4388 -0.4050 0.047 Uiso 1 4 e calc . . .
C13 C 0.2515(2) 0.35961(17) -0.32112(11) 0.0326(5) Uani 1 4 e d . . .
C14 C 0.2982(2) 0.14120(16) -0.10054(11) 0.0298(4) Uani 1 4 e d . . .
H14 H 0.3816 0.1833 -0.1042 0.036 Uiso 1 4 e calc . . .
C15 C 0.1605(3) 0.01671(16) -0.07182(13) 0.0345(5) Uani 1 4 e d . . .
H15 H 0.1320 -0.0444 -0.0509 0.041 Uiso 1 4 e calc . . .
C16 C 0.0655(2) 0.08071(17) -0.11632(12) 0.0360(5) Uani 1 4 e d . . .
H16 H -0.0398 0.0726 -0.1320 0.043 Uiso 1 4 e calc . . .
C131 C 0.2282(3) 0.25392(18) -0.35684(12) 0.0394(5) Uani 1 4 e d . A .
H131 H 0.1549 0.2165 -0.3332 0.047 Uiso 1 4 e calc . . .
C132 C 0.3756(4) 0.1921(3) -0.3416(2) 0.0792(10) Uani 1 4 e d . . .
H13A H 0.3588 0.1249 -0.3648 0.119 Uiso 1 4 e calc . . .
H13B H 0.4088 0.1833 -0.2893 0.119 Uiso 1 4 e calc . . .
H13C H 0.4528 0.2290 -0.3611 0.119 Uiso 1 4 e calc . . .
C133 C 0.1604(4) 0.2582(3) -0.43810(16) 0.0748(9) Uani 1 4 e d . . .
H13D H 0.1486 0.1885 -0.4576 0.112 Uiso 1 4 e calc . . .
H13E H 0.2271 0.2970 -0.4631 0.112 Uiso 1 4 e calc . . .
H13F H 0.0621 0.2918 -0.4455 0.112 Uiso 1 4 e calc . . .
C91 C 0.2236(3) 0.48217(19) -0.13594(14) 0.0435(6) Uani 0.50 4 e d P A 1
H91 H 0.1437 0.4333 -0.1280 0.052 Uiso 0.50 4 e calc P B 1
C92 C 0.3760(6) 0.4536(5) -0.0817(3) 0.0490(12) Uiso 0.50 4 e d P A 1
H92A H 0.3623 0.4616 -0.0317 0.073 Uiso 0.50 4 e calc P C 1
H92B H 0.4563 0.4992 -0.0902 0.073 Uiso 0.50 4 e calc P D 1
H92C H 0.4029 0.3826 -0.0897 0.073 Uiso 0.50 4 e calc P E 1
C93 C 0.1763(8) 0.5917(5) -0.1187(3) 0.0646(15) Uiso 0.50 4 e d P A 1
H93A H 0.1626 0.5946 -0.0685 0.097 Uiso 0.50 4 e calc P F 1
H93B H 0.0820 0.6095 -0.1513 0.097 Uiso 0.50 4 e calc P G 1
H93C H 0.2546 0.6402 -0.1254 0.097 Uiso 0.50 4 e calc P H 1
C91A C 0.2236(3) 0.48217(19) -0.13594(14) 0.0435(6) Uani 0.50 4 e d P A 2
H91A H 0.1932 0.4135 -0.1204 0.052 Uiso 0.50 4 e calc P I 2
C93A C 0.0854(9) 0.5558(6) -0.1360(4) 0.0768(18) Uiso 0.50 4 e d P A 2
H93D H -0.0002 0.5327 -0.1726 0.115 Uiso 0.50 4 e calc P J 2
H93E H 0.1125 0.6257 -0.1474 0.115 Uiso 0.50 4 e calc P K 2
H93F H 0.0583 0.5548 -0.0883 0.115 Uiso 0.50 4 e calc P L 2
C92A C 0.3574(9) 0.5133(6) -0.0818(4) 0.0746(19) Uiso 0.50 4 e d P A 2
H92D H 0.3303 0.5194 -0.0342 0.112 Uiso 0.50 4 e calc P M 2
H92E H 0.3942 0.5793 -0.0957 0.112 Uiso 0.50 4 e calc P N 2
H92F H 0.4362 0.4616 -0.0796 0.112 Uiso 0.50 4 e calc P O 2

loop_
_atom_site_aniso_label
_atom_site_aniso_U_11
_atom_site_aniso_U_22
_atom_site_aniso_U_33
_atom_site_aniso_U_23
_atom_site_aniso_U_13
_atom_site_aniso_U_12
Pd1 0.02293(14) 0.02628(14) 0.02208(13) 0.00607(8) 0.00255(9) 0.00436(8)
Cl1 0.0395(3) 0.0302(3) 0.0538(3) 0.0081(2) -0.0064(3) -0.0013(2)
N1 0.0280(10) 0.0358(9) 0.0295(9) 0.0091(8) 0.0042(7) 0.0056(8)
N2 0.0227(9) 0.0325(9) 0.0298(9) 0.0091(7) 0.0015(7) 0.0039(7)
N3 0.0263(9) 0.0306(9) 0.0268(8) 0.0070(7) 0.0031(7) 0.0038(7)
C1 0.0272(11) 0.0300(10) 0.0258(10) 0.0043(8) 0.0009(8) 0.0032(8)
C2 0.0222(10) 0.0280(10) 0.0336(11) 0.0060(9) 0.0007(8) 0.0017(8)
C3 0.0279(11) 0.0414(12) 0.0359(11) 0.0118(10) -0.0012(9) 0.0019(9)
C4 0.0324(13) 0.0523(14) 0.0522(14) 0.0187(12) -0.0036(11) 0.0069(11)
C5 0.0259(12) 0.0575(16) 0.0693(17) 0.0143(13) 0.0070(12) 0.0138(11)
C6 0.0366(14) 0.0571(16) 0.0554(15) 0.0060(13) 0.0179(12) 0.0091(12)
C7 0.0332(13) 0.0443(13) 0.0371(12) 0.0084(10) 0.0045(10) 0.0056(10)
C8 0.0171(10) 0.0330(11) 0.0346(11) 0.0111(9) 0.0017(8) 0.0040(8)
C9 0.0217(11) 0.0401(12) 0.0387(12) 0.0064(10) 0.0018(9) 0.0037(9)
C10 0.0261(12) 0.0345(12) 0.0556(15) 0.0040(11) 0.0019(10) -0.0012(9)
C11 0.0278(12) 0.0432(13) 0.0560(15) 0.0194(12) 0.0080(11) -0.0015(10)
C12 0.0296(12) 0.0494(14) 0.0390(12) 0.0145(11) 0.0098(9) 0.0041(10)
C13 0.0226(11) 0.0405(12) 0.0348(11) 0.0102(10) 0.0060(9) 0.0051(9)
C14 0.0228(11) 0.0367(11) 0.0296(10) 0.0088(9) 0.0042(8) 0.0037(9)
C15 0.0290(12) 0.0341(11) 0.0388(12) 0.0098(9) 0.0027(10) -0.0023(9)
C16 0.0248(11) 0.0371(12) 0.0432(12) 0.0110(10) -0.0007(9) -0.0017(9)
C131 0.0398(13) 0.0415(13) 0.0388(12) 0.0045(10) 0.0127(10) 0.0012(10)
C132 0.062(2) 0.0612(19) 0.114(3) -0.0160(19) 0.0180(19) 0.0192(16)
C133 0.116(3) 0.0643(19) 0.0420(15) -0.0026(14) 0.0095(16) -0.0117(19)
C91 0.0425(14) 0.0473(14) 0.0400(13) -0.0029(11) 0.0064(11) -0.0030(11)
C91A 0.0425(14) 0.0473(14) 0.0400(13) -0.0029(11) 0.0064(11) -0.0030(11)

loop_
_atom_type_symbol
_atom_type_description
_atom_type_scat_dispersion_real
_atom_type_scat_dispersion_imag
_atom_type_scat_source
C C 0.0033 0.0016 'International Tables Vol C Tables 4.2.6.8 and 6.1.1.4'
H H 0.0000 0.0000 'International Tables Vol C Tables 4.2.6.8 and 6.1.1.4'
N N 0.0061 0.0033 'International Tables Vol C Tables 4.2.6.8 and 6.1.1.4'
Cl Cl 0.1484 0.1585 'International Tables Vol C Tables 4.2.6.8 and 6.1.1.4'
Pd Pd -0.9988 1.0072 'International Tables Vol C Tables 4.2.6.8 and 6.1.1.4'

loop_
_geom_angle_atom_site_label_1
_geom_angle_atom_site_label_2
_geom_angle_atom_site_label_3
_geom_angle
_geom_angle_site_symmetry_1
_geom_angle_site_symmetry_3
_geom_angle_publ_flag
N3 Pd1 N3 180.00(12) 3_655 . ?
N3 Pd1 Cl1 89.02(5) 3_655 . ?
N3 Pd1 Cl1 90.98(5) . . ?
N3 Pd1 Cl1 90.98(5) 3_655 3_655 ?
N3 Pd1 Cl1 89.02(5) . 3_655 ?
Cl1 Pd1 Cl1 180.000(11) . 3_655 ?
C1 N1 C8 128.13(17) . . ?
C14 N2 C16 107.19(16) . . ?
C14 N2 C1 122.15(17) . . ?
C16 N2 C1 130.58(17) . . ?
C14 N3 C15 106.49(16) . . ?
C14 N3 Pd1 124.22(14) . . ?
C15 N3 Pd1 129.27(13) . . ?
N1 C1 N2 112.67(17) . . ?
N1 C1 C2 130.07(18) . . ?
N2 C1 C2 117.21(17) . . ?
C7 C2 C3 118.91(19) . . ?
C7 C2 C1 121.38(18) . . ?
C3 C2 C1 119.63(18) . . ?
C4 C3 C2 120.3(2) . . ?
C5 C4 C3 120.4(2) . . ?
C4 C5 C6 119.9(2) . . ?
C7 C6 C5 120.4(2) . . ?
C6 C7 C2 120.2(2) . . ?
C9 C8 C13 121.99(19) . . ?
C9 C8 N1 120.48(18) . . ?
C13 C8 N1 116.57(18) . . ?
C10 C9 C8 117.0(2) . . ?
C10 C9 C91 121.5(2) . . ?
C8 C9 C91 121.5(2) . . ?
C11 C10 C9 121.8(2) . . ?
C10 C11 C12 119.9(2) . . ?
C11 C12 C13 121.4(2) . . ?
C12 C13 C8 117.7(2) . . ?
C12 C13 C131 122.53(19) . . ?
C8 C13 C131 119.70(18) . . ?
N3 C14 N2 110.85(17) . . ?
C16 C15 N3 109.10(18) . . ?
C15 C16 N2 106.37(18) . . ?
C13 C131 C133 113.5(2) . . ?
C13 C131 C132 110.5(2) . . ?
C133 C131 C132 111.6(3) . . ?
C9 C91 C93 113.8(3) . . ?
C9 C91 C92 108.3(3) . . ?
C93 C91 C92 108.9(4) . . ?

loop_
_geom_bond_atom_site_label_1
_geom_bond_atom_site_label_2
_geom_bond_distance
_geom_bond_site_symmetry_2
_geom_bond_publ_flag
Pd1 N3 2.0237(16) 3_655 ?
Pd1 N3 2.0237(16) . ?
Pd1 Cl1 2.3059(5) . ?
Pd1 Cl1 2.3059(5) 3_655 ?
N1 C1 1.261(3) . ?
N1 C8 1.415(3) . ?
N2 C14 1.351(3) . ?
N2 C16 1.383(3) . ?
N2 C1 1.440(2) . ?
N3 C14 1.314(3) . ?
N3 C15 1.385(3) . ?
C1 C2 1.478(3) . ?
C2 C7 1.396(3) . ?
C2 C3 1.400(3) . ?
C3 C4 1.382(3) . ?
C4 C5 1.377(4) . ?
C5 C6 1.385(4) . ?
C6 C7 1.383(3) . ?
C8 C9 1.405(3) . ?
C8 C13 1.409(3) . ?
C9 C10 1.402(3) . ?
C9 C91 1.519(3) . ?
C10 C11 1.375(3) . ?
C11 C12 1.380(4) . ?
C12 C13 1.391(3) . ?
C13 C131 1.518(3) . ?
C15 C16 1.352(3) . ?
C131 C133 1.521(4) . ?
C131 C132 1.526(4) . ?
C91 C93 1.531(7) . ?
C91 C92 1.580(6) . ?
